data_4025288
loop_
_publ_author_name
'Andrew C. Benniston'
'Graeme Copley'
'Anthony Harriman'
'David Howgego'
'Ross W. Harrington'
'William Clegg'

_publ_section_title
;
 Cofacial Boron Dipyrromethene (Bodipy) Dimers: Synthesis, Charge
 Delocalization, and Exciton Coupling
;
_journal_name_full 'Journal of Organic Chemistry'
_journal_page_first 2018
_journal_page_last 2027
_journal_paper_doi 10.1021/jo1000803
_journal_volume 75
_journal_year 2010
_chemical_formula_moiety 'C46 H50 B2 F4 N4 O, 2 C H2 Cl2'
_chemical_formula_sum 'C48 H54 B2 Cl4 F4 N4 O'
_chemical_formula_weight 942.37
_chemical_name_systematic
;
 ?
;
_space_group_IT_number 2
_symmetry_cell_setting triclinic
_symmetry_space_group_name_Hall '-P 1'
_symmetry_space_group_name_H-M 'P -1'
_atom_sites_solution_hydrogens geom
_atom_sites_solution_primary direct
_atom_sites_solution_secondary difmap
_audit_creation_method SHELXL-97
_cell_angle_alpha 97.082(4)
_cell_angle_beta 93.827(5)
_cell_angle_gamma 118.721(6)
_cell_formula_units_Z 2
_cell_length_a 11.2976(7)
_cell_length_b 11.6097(6)
_cell_length_c 20.8444(11)
_cell_measurement_reflns_used 4856
_cell_measurement_temperature 150(2)
_cell_measurement_theta_max 29.55
_cell_measurement_theta_min 3.07
_cell_volume 2354.3(3)
_computing_cell_refinement 'Oxford Diffraction CrysAlisPro'
_computing_data_collection 'Oxford Diffraction CrysAlisPro'
_computing_data_reduction 'Oxford Diffraction CrysAlisPro'
_computing_molecular_graphics 'Bruker SHELXTL'
_computing_publication_material 'Bruker SHELXTL and local programs'
_computing_structure_refinement 'Bruker SHELXTL'
_computing_structure_solution 'Bruker SHELXTL'
_diffrn_ambient_temperature 150(2)
_diffrn_detector_area_resol_mean 10.3968
_diffrn_measured_fraction_theta_full 0.991
_diffrn_measured_fraction_theta_max 0.991
_diffrn_measurement_device_type 'Oxford Diffraction Gemini A Ultra diffractometer'
_diffrn_measurement_method 'thick-slice \w scans'
_diffrn_radiation_monochromator none
_diffrn_radiation_source 'sealed tube with Enhance optics'
_diffrn_radiation_type MoK\a
_diffrn_radiation_wavelength 0.71073
_diffrn_reflns_av_R_equivalents 0.0611
_diffrn_reflns_av_sigmaI/netI 0.1476
_diffrn_reflns_limit_h_max 13
_diffrn_reflns_limit_h_min -13
_diffrn_reflns_limit_k_max 13
_diffrn_reflns_limit_k_min -13
_diffrn_reflns_limit_l_max 21
_diffrn_reflns_limit_l_min -24
_diffrn_reflns_number 18841
_diffrn_reflns_theta_full 25.00
_diffrn_reflns_theta_max 25.00
_diffrn_reflns_theta_min 3.08
_exptl_absorpt_coefficient_mu 0.308
_exptl_absorpt_correction_T_max 0.995
_exptl_absorpt_correction_T_min 0.964
_exptl_absorpt_correction_type multi-scan
_exptl_absorpt_process_details CrysAlisPro
_exptl_crystal_colour red
_exptl_crystal_density_diffrn 1.329
_exptl_crystal_density_method 'not measured'
_exptl_crystal_description rod
_exptl_crystal_F_000 984
_exptl_crystal_size_max 0.12
_exptl_crystal_size_mid 0.02
_exptl_crystal_size_min 0.02
_refine_diff_density_max 0.307
_refine_diff_density_min -0.359
_refine_diff_density_rms 0.049
_refine_ls_extinction_coef 0.0020(3)
_refine_ls_extinction_expression Fc^*^=kFc[1+0.001xFc^2^\l^3^/sin(2\q)]^-1/4^
_refine_ls_extinction_method SHELXL
_refine_ls_goodness_of_fit_ref 0.821
_refine_ls_hydrogen_treatment constr
_refine_ls_matrix_type full
_refine_ls_number_parameters 581
_refine_ls_number_reflns 8220
_refine_ls_number_restraints 0
_refine_ls_restrained_S_all 0.821
_refine_ls_R_factor_all 0.1188
_refine_ls_R_factor_gt 0.0439
_refine_ls_shift/su_max 0.001
_refine_ls_shift/su_mean 0.000
_refine_ls_structure_factor_coef Fsqd
_refine_ls_weighting_details 'calc w=1/[\s^2^(Fo^2^)+(0.0318P)^2^+0.0000P] where P=(Fo^2^+2Fc^2^)/3'
_refine_ls_weighting_scheme calc
_refine_ls_wR_factor_gt 0.0752
_refine_ls_wR_factor_ref 0.0851
_reflns_number_gt 3945
_reflns_number_total 8220
_reflns_threshold_expression I>2\s(I)
_cod_data_source_file jo1000803_si_002_2.cif
_cod_data_source_block acb61_BD2
_cod_original_cell_volume 2354.3(2)
_cod_database_code 4025288

loop_
_symmetry_equiv_pos_as_xyz
'x, y, z'
'-x, -y, -z'

loop_
_atom_site_label
_atom_site_type_symbol
_atom_site_fract_x
_atom_site_fract_y
_atom_site_fract_z
_atom_site_U_iso_or_equiv
_atom_site_adp_type
_atom_site_occupancy
_atom_site_symmetry_multiplicity
_atom_site_calc_flag
_atom_site_refinement_flags
_atom_site_disorder_assembly
_atom_site_disorder_group
Cl1 Cl 0.77433(8) 0.87155(9) 0.29835(5) 0.0521(3) Uani 1 1 d . . .
Cl2 Cl 0.20054(10) 0.63610(8) 0.25766(5) 0.0617(3) Uani 1 1 d . . .
Cl3 Cl 0.58432(9) 0.97256(9) 0.30466(6) 0.0749(4) Uani 1 1 d . . .
Cl4 Cl 0.04101(9) 0.76911(11) 0.28034(6) 0.0781(4) Uani 1 1 d . . .
O1 O 0.37502(15) 0.43673(15) 0.22675(9) 0.0186(4) Uani 1 1 d . . .
F1 F 0.35275(15) 0.81109(14) 0.42733(9) 0.0398(5) Uani 1 1 d . . .
F2 F 0.34790(15) 0.71722(16) 0.51718(8) 0.0422(5) Uani 1 1 d . . .
F3 F 0.35607(13) 0.90033(13) 0.15167(8) 0.0312(4) Uani 1 1 d . . .
F4 F 0.35848(14) 0.86297(14) 0.04283(8) 0.0315(4) Uani 1 1 d . . .
N1 N 0.2335(2) 0.5709(2) 0.41396(11) 0.0215(6) Uani 1 1 d . . .
N2 N 0.4856(2) 0.70062(19) 0.43788(11) 0.0209(6) Uani 1 1 d . . .
N3 N 0.49170(19) 0.80430(18) 0.11260(11) 0.0172(5) Uani 1 1 d . . .
N4 N 0.23937(19) 0.67258(19) 0.09541(11) 0.0182(5) Uani 1 1 d . . .
B1 B 0.3554(3) 0.7048(3) 0.45052(18) 0.0270(9) Uani 1 1 d . . .
B2 B 0.3605(3) 0.8130(3) 0.10027(18) 0.0227(8) Uani 1 1 d . . .
C1 C 0.1006(3) 0.5329(3) 0.41290(14) 0.0254(7) Uani 1 1 d . . .
C2 C 0.0199(3) 0.4043(3) 0.37545(14) 0.0255(7) Uani 1 1 d . . .
C3 C 0.1079(2) 0.3641(2) 0.35149(14) 0.0222(7) Uani 1 1 d . . .
C4 C 0.2429(2) 0.4676(2) 0.37624(14) 0.0191(7) Uani 1 1 d . . .
C5 C 0.3702(2) 0.4796(2) 0.37085(13) 0.0180(7) Uani 1 1 d . . .
C6 C 0.4911(2) 0.5939(2) 0.40190(13) 0.0193(7) Uani 1 1 d . . .
C7 C 0.6300(2) 0.6276(2) 0.40417(14) 0.0221(7) Uani 1 1 d . . .
C8 C 0.7067(2) 0.7544(2) 0.44170(14) 0.0220(7) Uani 1 1 d . . .
C9 C 0.6159(3) 0.7974(2) 0.46122(14) 0.0237(7) Uani 1 1 d . . .
C10 C 0.0534(3) 0.6216(3) 0.44619(15) 0.0353(8) Uani 1 1 d . . .
H10A H 0.1163 0.6751 0.4864 0.053 Uiso 1 1 calc R . .
H10B H -0.0382 0.5670 0.4570 0.053 Uiso 1 1 calc R . .
H10C H 0.0512 0.6809 0.4171 0.053 Uiso 1 1 calc R . .
C11 C -0.1336(2) 0.3268(3) 0.36453(15) 0.0342(8) Uani 1 1 d . . .
H11A H -0.1684 0.3639 0.3990 0.041 Uiso 1 1 calc R . .
H11B H -0.1644 0.2327 0.3683 0.041 Uiso 1 1 calc R . .
C12 C -0.1932(3) 0.3315(3) 0.29793(16) 0.0420(9) Uani 1 1 d . . .
H12A H -0.2930 0.2842 0.2939 0.063 Uiso 1 1 calc R . .
H12B H -0.1646 0.2887 0.2636 0.063 Uiso 1 1 calc R . .
H12C H -0.1603 0.4247 0.2934 0.063 Uiso 1 1 calc R . .
C13 C 0.0649(3) 0.2349(3) 0.30649(15) 0.0333(8) Uani 1 1 d . . .
H13A H -0.0340 0.1771 0.3032 0.050 Uiso 1 1 calc R . .
H13B H 0.1116 0.1904 0.3238 0.050 Uiso 1 1 calc R . .
H13C H 0.0889 0.2530 0.2631 0.050 Uiso 1 1 calc R . .
C14 C 0.6885(3) 0.5469(3) 0.37199(16) 0.0343(8) Uani 1 1 d . . .
H14A H 0.7872 0.6036 0.3741 0.051 Uiso 1 1 calc R . .
H14B H 0.6462 0.5123 0.3262 0.051 Uiso 1 1 calc R . .
H14C H 0.6701 0.4722 0.3947 0.051 Uiso 1 1 calc R . .
C15 C 0.8581(3) 0.8304(3) 0.46040(15) 0.0316(8) Uani 1 1 d . . .
H15A H 0.8898 0.9273 0.4670 0.038 Uiso 1 1 calc R . .
H15B H 0.9014 0.8094 0.4244 0.038 Uiso 1 1 calc R . .
C16 C 0.9024(3) 0.7964(3) 0.52273(16) 0.0387(8) Uani 1 1 d . . .
H16A H 1.0021 0.8380 0.5301 0.058 Uiso 1 1 calc R . .
H16B H 0.8618 0.6993 0.5183 0.058 Uiso 1 1 calc R . .
H16C H 0.8718 0.8300 0.5598 0.058 Uiso 1 1 calc R . .
C17 C 0.6495(3) 0.9295(3) 0.49946(15) 0.0342(8) Uani 1 1 d . . .
H17A H 0.5763 0.9182 0.5252 0.051 Uiso 1 1 calc R . .
H17B H 0.6587 0.9910 0.4694 0.051 Uiso 1 1 calc R . .
H17C H 0.7355 0.9659 0.5289 0.051 Uiso 1 1 calc R . .
C18 C 0.3805(2) 0.3511(2) 0.26664(14) 0.0171(7) Uani 1 1 d . . .
C19 C 0.3795(2) 0.3676(2) 0.33345(14) 0.0181(7) Uani 1 1 d . . .
C20 C 0.3907(2) 0.2731(2) 0.36446(15) 0.0240(7) Uani 1 1 d . . .
H20A H 0.3917 0.2805 0.4104 0.029 Uiso 1 1 calc R . .
C21 C 0.4004(3) 0.1679(2) 0.33016(15) 0.0261(7) Uani 1 1 d . . .
H21A H 0.4076 0.1053 0.3532 0.031 Uiso 1 1 calc R . .
C22 C 0.3998(2) 0.1527(3) 0.26354(15) 0.0244(7) Uani 1 1 d . . .
H22A H 0.4060 0.0804 0.2405 0.029 Uiso 1 1 calc R . .
C23 C 0.3898(2) 0.2463(2) 0.23077(14) 0.0164(6) Uani 1 1 d . . .
C24 C 0.3897(2) 0.2675(2) 0.16423(14) 0.0182(7) Uani 1 1 d . . .
C25 C 0.3962(2) 0.2013(2) 0.10509(15) 0.0224(7) Uani 1 1 d . . .
H25A H 0.4002 0.1211 0.1033 0.027 Uiso 1 1 calc R . .
C26 C 0.3968(3) 0.2539(3) 0.04938(15) 0.0264(7) Uani 1 1 d . . .
H26A H 0.4025 0.2102 0.0090 0.032 Uiso 1 1 calc R . .
C27 C 0.3891(2) 0.3706(2) 0.05135(15) 0.0227(7) Uani 1 1 d . . .
H27A H 0.3891 0.4043 0.0121 0.027 Uiso 1 1 calc R . .
C28 C 0.3813(2) 0.4393(2) 0.10931(14) 0.0185(7) Uani 1 1 d . . .
C29 C 0.3816(2) 0.3845(2) 0.16443(14) 0.0159(6) Uani 1 1 d . . .
C30 C 0.6215(2) 0.9067(2) 0.12101(14) 0.0205(7) Uani 1 1 d . . .
C31 C 0.7128(2) 0.8580(2) 0.13096(14) 0.0222(7) Uani 1 1 d . . .
C32 C 0.6352(2) 0.7208(2) 0.12885(13) 0.0195(7) Uani 1 1 d . . .
C33 C 0.4960(2) 0.6870(2) 0.11712(13) 0.0172(6) Uani 1 1 d . . .
C34 C 0.3743(2) 0.5648(2) 0.10953(13) 0.0163(6) Uani 1 1 d . . .
C35 C 0.2483(2) 0.5571(2) 0.09926(13) 0.0177(7) Uani 1 1 d . . .
C36 C 0.1115(2) 0.4469(2) 0.09110(13) 0.0198(7) Uani 1 1 d . . .
C37 C 0.0248(2) 0.4982(2) 0.08279(14) 0.0219(7) Uani 1 1 d . . .
C38 C 0.1064(3) 0.6374(2) 0.08606(14) 0.0207(7) Uani 1 1 d . . .
C39 C 0.6545(3) 1.0471(2) 0.11867(16) 0.0306(8) Uani 1 1 d . . .
H39A H 0.6099 1.0748 0.1510 0.046 Uiso 1 1 calc R . .
H39B H 0.6219 1.0523 0.0749 0.046 Uiso 1 1 calc R . .
H39C H 0.7535 1.1063 0.1285 0.046 Uiso 1 1 calc R . .
C40 C 0.8653(2) 0.9419(3) 0.14020(15) 0.0296(8) Uani 1 1 d . . .
H40A H 0.9057 0.9013 0.1669 0.036 Uiso 1 1 calc R . .
H40B H 0.8924 1.0318 0.1644 0.036 Uiso 1 1 calc R . .
C41 C 0.9223(3) 0.9556(3) 0.07531(15) 0.0345(8) Uani 1 1 d . . .
H41A H 1.0217 1.0123 0.0838 0.052 Uiso 1 1 calc R . .
H41B H 0.8828 0.9962 0.0487 0.052 Uiso 1 1 calc R . .
H41C H 0.8988 0.8672 0.0519 0.052 Uiso 1 1 calc R . .
C42 C 0.6921(3) 0.6305(3) 0.14046(15) 0.0287(8) Uani 1 1 d . . .
H42A H 0.7919 0.6827 0.1487 0.043 Uiso 1 1 calc R . .
H42B H 0.6634 0.5608 0.1018 0.043 Uiso 1 1 calc R . .
H42C H 0.6580 0.5891 0.1784 0.043 Uiso 1 1 calc R . .
C43 C 0.0686(2) 0.3048(2) 0.09515(15) 0.0282(8) Uani 1 1 d . . .
H43A H -0.0304 0.2499 0.0825 0.042 Uiso 1 1 calc R . .
H43B H 0.0933 0.2985 0.1400 0.042 Uiso 1 1 calc R . .
H43C H 0.1146 0.2729 0.0655 0.042 Uiso 1 1 calc R . .
C44 C -0.1285(2) 0.4241(3) 0.07503(15) 0.0260(7) Uani 1 1 d . . .
H44A H -0.1633 0.3341 0.0488 0.031 Uiso 1 1 calc R . .
H44B H -0.1641 0.4720 0.0509 0.031 Uiso 1 1 calc R . .
C45 C -0.1807(3) 0.4105(3) 0.14038(15) 0.0329(8) Uani 1 1 d . . .
H45A H -0.2806 0.3651 0.1333 0.049 Uiso 1 1 calc R . .
H45B H -0.1448 0.4993 0.1668 0.049 Uiso 1 1 calc R . .
H45C H -0.1505 0.3583 0.1632 0.049 Uiso 1 1 calc R . .
C46 C 0.0595(3) 0.7370(3) 0.08111(15) 0.0304(8) Uani 1 1 d . . .
H46A H 0.1244 0.8090 0.0606 0.046 Uiso 1 1 calc R . .
H46B H 0.0542 0.7743 0.1249 0.046 Uiso 1 1 calc R . .
H46C H -0.0307 0.6931 0.0546 0.046 Uiso 1 1 calc R . .
C47 C 0.6012(3) 0.8297(3) 0.29119(16) 0.0397(8) Uani 1 1 d . . .
H47A H 0.5547 0.7784 0.2469 0.048 Uiso 1 1 calc R . .
H47B H 0.5564 0.7723 0.3233 0.048 Uiso 1 1 calc R . .
C48 C 0.2057(3) 0.7886(3) 0.28302(17) 0.0427(9) Uani 1 1 d . . .
H48A H 0.2571 0.8521 0.2544 0.051 Uiso 1 1 calc R . .
H48B H 0.2545 0.8267 0.3282 0.051 Uiso 1 1 calc R . .

loop_
_atom_site_aniso_label
_atom_site_aniso_U_11
_atom_site_aniso_U_22
_atom_site_aniso_U_33
_atom_site_aniso_U_23
_atom_site_aniso_U_13
_atom_site_aniso_U_12
Cl1 0.0433(5) 0.0719(6) 0.0432(7) 0.0235(5) 0.0096(4) 0.0268(4)
Cl2 0.1003(7) 0.0461(5) 0.0373(7) 0.0080(5) 0.0092(5) 0.0350(5)
Cl3 0.0682(6) 0.0458(6) 0.1119(11) 0.0061(6) -0.0014(6) 0.0326(5)
Cl4 0.0537(6) 0.1136(9) 0.0754(9) 0.0252(7) 0.0135(5) 0.0454(6)
O1 0.0247(10) 0.0182(10) 0.0172(13) 0.0029(9) 0.0039(8) 0.0139(8)
F1 0.0447(10) 0.0283(9) 0.0515(14) -0.0010(9) -0.0037(9) 0.0251(8)
F2 0.0410(10) 0.0656(12) 0.0207(12) -0.0070(9) 0.0048(8) 0.0303(9)
F3 0.0313(9) 0.0230(8) 0.0396(12) -0.0043(8) 0.0069(8) 0.0157(7)
F4 0.0312(9) 0.0274(9) 0.0355(12) 0.0152(8) 0.0042(8) 0.0121(7)
N1 0.0237(13) 0.0292(13) 0.0186(16) 0.0054(11) 0.0065(10) 0.0179(11)
N2 0.0236(13) 0.0199(12) 0.0183(16) -0.0022(11) -0.0007(10) 0.0119(11)
N3 0.0225(13) 0.0131(12) 0.0166(15) 0.0011(10) 0.0046(10) 0.0093(10)
N4 0.0203(13) 0.0163(12) 0.0204(16) 0.0050(11) 0.0058(10) 0.0102(10)
B1 0.032(2) 0.035(2) 0.019(2) -0.0010(18) 0.0024(16) 0.0222(17)
B2 0.0273(19) 0.0248(18) 0.020(2) 0.0074(17) 0.0038(15) 0.0153(16)
C1 0.0270(17) 0.0374(18) 0.019(2) 0.0105(15) 0.0082(13) 0.0200(15)
C2 0.0227(16) 0.0375(18) 0.022(2) 0.0104(15) 0.0076(13) 0.0179(14)
C3 0.0229(16) 0.0274(16) 0.0174(19) 0.0122(14) 0.0041(13) 0.0114(14)
C4 0.0214(15) 0.0199(15) 0.0191(19) 0.0037(13) 0.0052(12) 0.0122(13)
C5 0.0258(16) 0.0176(15) 0.0136(18) 0.0035(13) 0.0034(12) 0.0129(13)
C6 0.0281(16) 0.0199(15) 0.0152(18) 0.0050(13) 0.0064(13) 0.0152(13)
C7 0.0242(16) 0.0242(16) 0.021(2) 0.0056(14) 0.0045(13) 0.0134(13)
C8 0.0251(15) 0.0221(16) 0.0177(19) 0.0068(14) -0.0005(13) 0.0106(13)
C9 0.0336(17) 0.0207(16) 0.0162(19) 0.0051(14) 0.0017(14) 0.0128(14)
C10 0.0343(17) 0.050(2) 0.032(2) 0.0046(17) 0.0075(15) 0.0295(15)
C11 0.0226(16) 0.0469(19) 0.031(2) 0.0094(16) 0.0059(14) 0.0144(15)
C12 0.0315(17) 0.058(2) 0.037(2) 0.0096(18) 0.0024(15) 0.0224(16)
C13 0.0287(16) 0.0310(17) 0.033(2) -0.0021(15) 0.0017(14) 0.0113(14)
C14 0.0268(16) 0.0342(17) 0.043(2) 0.0003(16) 0.0047(15) 0.0170(14)
C15 0.0283(16) 0.0310(17) 0.030(2) 0.0046(15) 0.0000(14) 0.0113(14)
C16 0.0287(16) 0.0449(19) 0.037(2) 0.0055(17) -0.0014(15) 0.0152(15)
C17 0.0395(17) 0.0287(17) 0.027(2) -0.0047(15) -0.0032(15) 0.0141(14)
C18 0.0147(14) 0.0169(15) 0.020(2) 0.0078(14) 0.0030(12) 0.0070(12)
C19 0.0167(14) 0.0167(15) 0.021(2) 0.0033(14) 0.0028(12) 0.0083(12)
C20 0.0308(16) 0.0249(16) 0.0185(19) 0.0057(14) 0.0069(13) 0.0147(13)
C21 0.0376(17) 0.0184(16) 0.027(2) 0.0111(15) 0.0058(14) 0.0156(13)
C22 0.0323(16) 0.0206(15) 0.024(2) 0.0015(14) 0.0047(14) 0.0164(13)
C23 0.0179(14) 0.0156(15) 0.0155(19) -0.0010(13) 0.0006(12) 0.0092(12)
C24 0.0194(14) 0.0133(14) 0.022(2) -0.0018(14) 0.0024(13) 0.0089(12)
C25 0.0270(15) 0.0165(15) 0.026(2) 0.0013(15) 0.0030(13) 0.0135(12)
C26 0.0367(17) 0.0275(17) 0.019(2) 0.0004(15) 0.0098(14) 0.0192(14)
C27 0.0253(15) 0.0246(16) 0.020(2) 0.0060(14) 0.0049(13) 0.0128(13)
C28 0.0157(14) 0.0193(15) 0.020(2) 0.0017(14) 0.0030(12) 0.0090(12)
C29 0.0162(14) 0.0176(15) 0.0128(19) -0.0029(14) 0.0030(12) 0.0088(12)
C30 0.0245(16) 0.0191(15) 0.0179(19) 0.0047(13) 0.0074(12) 0.0099(13)
C31 0.0219(15) 0.0234(16) 0.0182(19) 0.0022(13) 0.0051(13) 0.0087(13)
C32 0.0221(15) 0.0206(15) 0.0166(19) 0.0032(13) 0.0056(12) 0.0109(13)
C33 0.0227(15) 0.0193(15) 0.0141(18) 0.0030(13) 0.0048(12) 0.0136(13)
C34 0.0191(15) 0.0186(14) 0.0129(18) 0.0044(12) 0.0046(12) 0.0101(12)
C35 0.0238(16) 0.0148(14) 0.0163(19) 0.0042(13) 0.0063(12) 0.0102(13)
C36 0.0233(15) 0.0179(15) 0.0157(19) 0.0015(13) 0.0019(12) 0.0087(13)
C37 0.0254(15) 0.0232(16) 0.0166(19) 0.0032(13) 0.0040(12) 0.0115(13)
C38 0.0238(16) 0.0240(16) 0.0174(19) 0.0053(13) 0.0041(12) 0.0138(13)
C39 0.0294(16) 0.0198(15) 0.038(2) 0.0044(15) 0.0045(14) 0.0091(13)
C40 0.0278(16) 0.0272(16) 0.034(2) 0.0081(15) 0.0057(14) 0.0130(14)
C41 0.0296(16) 0.0301(17) 0.044(2) 0.0066(16) 0.0147(15) 0.0140(14)
C42 0.0255(15) 0.0302(16) 0.034(2) 0.0071(15) 0.0048(14) 0.0165(13)
C43 0.0232(15) 0.0193(15) 0.039(2) 0.0068(14) 0.0053(14) 0.0073(12)
C44 0.0204(15) 0.0268(16) 0.031(2) 0.0065(14) 0.0045(13) 0.0115(13)
C45 0.0312(16) 0.0288(17) 0.044(2) 0.0118(16) 0.0121(15) 0.0168(14)
C46 0.0254(16) 0.0309(17) 0.036(2) 0.0043(15) 0.0043(14) 0.0152(14)
C47 0.0394(18) 0.0416(19) 0.035(2) 0.0101(17) 0.0083(16) 0.0168(15)
C48 0.0445(18) 0.0378(19) 0.046(3) 0.0084(17) 0.0092(16) 0.0200(15)

loop_
_atom_type_symbol
_atom_type_description
_atom_type_scat_dispersion_real
_atom_type_scat_dispersion_imag
_atom_type_scat_source
C C 0.0033 0.0016 'International Tables Vol C Tables 4.2.6.8 and 6.1.1.4'
H H 0.0000 0.0000 'International Tables Vol C Tables 4.2.6.8 and 6.1.1.4'
B B 0.0013 0.0007 'International Tables Vol C Tables 4.2.6.8 and 6.1.1.4'
N N 0.0061 0.0033 'International Tables Vol C Tables 4.2.6.8 and 6.1.1.4'
O O 0.0106 0.0060 'International Tables Vol C Tables 4.2.6.8 and 6.1.1.4'
F F 0.0171 0.0103 'International Tables Vol C Tables 4.2.6.8 and 6.1.1.4'
Cl Cl 0.1484 0.1585 'International Tables Vol C Tables 4.2.6.8 and 6.1.1.4'

loop_
_geom_angle_atom_site_label_1
_geom_angle_atom_site_label_2
_geom_angle_atom_site_label_3
_geom_angle
_geom_angle_site_symmetry_1
_geom_angle_site_symmetry_3
_geom_angle_publ_flag
C18 O1 C29 105.47(19) . . ?
B1 N1 C1 126.3(2) . . ?
B1 N1 C4 125.8(2) . . ?
C1 N1 C4 107.9(2) . . ?
B1 N2 C6 125.9(2) . . ?
B1 N2 C9 126.5(2) . . ?
C6 N2 C9 107.5(2) . . ?
B2 N3 C30 126.6(2) . . ?
B2 N3 C33 125.1(2) . . ?
C30 N3 C33 108.2(2) . . ?
B2 N4 C35 125.5(2) . . ?
B2 N4 C38 126.5(2) . . ?
C35 N4 C38 108.08(19) . . ?
F1 B1 F2 109.3(2) . . ?
F1 B1 N1 109.9(2) . . ?
F1 B1 N2 111.0(2) . . ?
F2 B1 N1 109.8(2) . . ?
F2 B1 N2 109.9(2) . . ?
N1 B1 N2 106.8(2) . . ?
F3 B2 F4 107.8(2) . . ?
F3 B2 N3 110.3(2) . . ?
F3 B2 N4 110.2(2) . . ?
F4 B2 N3 109.8(2) . . ?
F4 B2 N4 111.2(2) . . ?
N3 B2 N4 107.6(2) . . ?
N1 C1 C2 110.0(2) . . ?
N1 C1 C10 122.2(2) . . ?
C2 C1 C10 127.7(2) . . ?
C1 C2 C3 107.2(2) . . ?
C1 C2 C11 125.5(2) . . ?
C3 C2 C11 127.3(3) . . ?
C2 C3 C4 107.3(2) . . ?
C2 C3 C13 125.0(2) . . ?
C4 C3 C13 127.6(2) . . ?
N1 C4 C3 107.5(2) . . ?
N1 C4 C5 119.8(2) . . ?
C3 C4 C5 132.7(2) . . ?
C4 C5 C6 121.6(2) . . ?
C4 C5 C19 119.7(2) . . ?
C6 C5 C19 118.7(2) . . ?
N2 C6 C5 120.0(2) . . ?
N2 C6 C7 108.2(2) . . ?
C5 C6 C7 131.7(2) . . ?
C6 C7 C8 106.8(2) . . ?
C6 C7 C14 128.4(2) . . ?
C8 C7 C14 124.8(2) . . ?
C7 C8 C9 107.6(2) . . ?
C7 C8 C15 126.7(2) . . ?
C9 C8 C15 125.6(2) . . ?
N2 C9 C8 109.8(2) . . ?
N2 C9 C17 122.4(2) . . ?
C8 C9 C17 127.8(2) . . ?
C1 C10 H10A 109.5 . . ?
C1 C10 H10B 109.5 . . ?
C1 C10 H10C 109.5 . . ?
H10A C10 H10B 109.5 . . ?
H10A C10 H10C 109.5 . . ?
H10B C10 H10C 109.5 . . ?
C2 C11 H11A 109.2 . . ?
C2 C11 H11B 109.2 . . ?
C2 C11 C12 112.2(2) . . ?
H11A C11 H11B 107.9 . . ?
H11A C11 C12 109.2 . . ?
H11B C11 C12 109.2 . . ?
C11 C12 H12A 109.5 . . ?
C11 C12 H12B 109.5 . . ?
C11 C12 H12C 109.5 . . ?
H12A C12 H12B 109.5 . . ?
H12A C12 H12C 109.5 . . ?
H12B C12 H12C 109.5 . . ?
C3 C13 H13A 109.5 . . ?
C3 C13 H13B 109.5 . . ?
C3 C13 H13C 109.5 . . ?
H13A C13 H13B 109.5 . . ?
H13A C13 H13C 109.5 . . ?
H13B C13 H13C 109.5 . . ?
C7 C14 H14A 109.5 . . ?
C7 C14 H14B 109.5 . . ?
C7 C14 H14C 109.5 . . ?
H14A C14 H14B 109.5 . . ?
H14A C14 H14C 109.5 . . ?
H14B C14 H14C 109.5 . . ?
C8 C15 H15A 109.3 . . ?
C8 C15 H15B 109.3 . . ?
C8 C15 C16 111.7(2) . . ?
H15A C15 H15B 107.9 . . ?
H15A C15 C16 109.3 . . ?
H15B C15 C16 109.3 . . ?
C15 C16 H16A 109.5 . . ?
C15 C16 H16B 109.5 . . ?
C15 C16 H16C 109.5 . . ?
H16A C16 H16B 109.5 . . ?
H16A C16 H16C 109.5 . . ?
H16B C16 H16C 109.5 . . ?
C9 C17 H17A 109.5 . . ?
C9 C17 H17B 109.5 . . ?
C9 C17 H17C 109.5 . . ?
H17A C17 H17B 109.5 . . ?
H17A C17 H17C 109.5 . . ?
H17B C17 H17C 109.5 . . ?
O1 C18 C19 124.9(2) . . ?
O1 C18 C23 111.4(2) . . ?
C19 C18 C23 123.7(2) . . ?
C5 C19 C18 123.1(2) . . ?
C5 C19 C20 121.2(3) . . ?
C18 C19 C20 115.6(2) . . ?
C19 C20 H20A 119.0 . . ?
C19 C20 C21 122.0(3) . . ?
H20A C20 C21 119.0 . . ?
C20 C21 H21A 119.3 . . ?
C20 C21 C22 121.4(3) . . ?
H21A C21 C22 119.3 . . ?
C21 C22 C23 118.3(3) . . ?
C21 C22 H22A 120.8 . . ?
C23 C22 H22A 120.8 . . ?
C18 C23 C22 119.0(3) . . ?
C18 C23 C24 105.8(2) . . ?
C22 C23 C24 135.2(2) . . ?
C23 C24 C25 135.2(2) . . ?
C23 C24 C29 106.2(2) . . ?
C25 C24 C29 118.6(3) . . ?
C24 C25 H25A 120.5 . . ?
C24 C25 C26 119.0(2) . . ?
H25A C25 C26 120.5 . . ?
C25 C26 H26A 119.6 . . ?
C25 C26 C27 120.9(3) . . ?
H26A C26 C27 119.6 . . ?
C26 C27 H27A 119.0 . . ?
C26 C27 C28 122.0(3) . . ?
H27A C27 C28 119.0 . . ?
C27 C28 C29 115.8(2) . . ?
C27 C28 C34 120.4(3) . . ?
C29 C28 C34 123.8(2) . . ?
O1 C29 C24 111.1(2) . . ?
O1 C29 C28 125.2(2) . . ?
C24 C29 C28 123.7(3) . . ?
N3 C30 C31 109.4(2) . . ?
N3 C30 C39 122.5(2) . . ?
C31 C30 C39 128.1(2) . . ?
C30 C31 C32 107.5(2) . . ?
C30 C31 C40 124.7(2) . . ?
C32 C31 C40 127.8(2) . . ?
C31 C32 C33 107.0(2) . . ?
C31 C32 C42 125.1(2) . . ?
C33 C32 C42 127.9(2) . . ?
N3 C33 C32 107.9(2) . . ?
N3 C33 C34 120.0(2) . . ?
C32 C33 C34 132.1(2) . . ?
C28 C34 C33 119.1(2) . . ?
C28 C34 C35 119.3(2) . . ?
C33 C34 C35 121.5(2) . . ?
N4 C35 C34 120.3(2) . . ?
N4 C35 C36 107.5(2) . . ?
C34 C35 C36 132.2(2) . . ?
C35 C36 C37 106.9(2) . . ?
C35 C36 C43 127.4(2) . . ?
C37 C36 C43 125.6(2) . . ?
C36 C37 C38 107.5(2) . . ?
C36 C37 C44 127.5(2) . . ?
C38 C37 C44 124.9(2) . . ?
N4 C38 C37 110.0(2) . . ?
N4 C38 C46 122.4(2) . . ?
C37 C38 C46 127.6(2) . . ?
C30 C39 H39A 109.5 . . ?
C30 C39 H39B 109.5 . . ?
C30 C39 H39C 109.5 . . ?
H39A C39 H39B 109.5 . . ?
H39A C39 H39C 109.5 . . ?
H39B C39 H39C 109.5 . . ?
C31 C40 H40A 109.1 . . ?
C31 C40 H40B 109.1 . . ?
C31 C40 C41 112.4(2) . . ?
H40A C40 H40B 107.8 . . ?
H40A C40 C41 109.1 . . ?
H40B C40 C41 109.1 . . ?
C40 C41 H41A 109.5 . . ?
C40 C41 H41B 109.5 . . ?
C40 C41 H41C 109.5 . . ?
H41A C41 H41B 109.5 . . ?
H41A C41 H41C 109.5 . . ?
H41B C41 H41C 109.5 . . ?
C32 C42 H42A 109.5 . . ?
C32 C42 H42B 109.5 . . ?
C32 C42 H42C 109.5 . . ?
H42A C42 H42B 109.5 . . ?
H42A C42 H42C 109.5 . . ?
H42B C42 H42C 109.5 . . ?
C36 C43 H43A 109.5 . . ?
C36 C43 H43B 109.5 . . ?
C36 C43 H43C 109.5 . . ?
H43A C43 H43B 109.5 . . ?
H43A C43 H43C 109.5 . . ?
H43B C43 H43C 109.5 . . ?
C37 C44 H44A 109.2 . . ?
C37 C44 H44B 109.2 . . ?
C37 C44 C45 112.0(2) . . ?
H44A C44 H44B 107.9 . . ?
H44A C44 C45 109.2 . . ?
H44B C44 C45 109.2 . . ?
C44 C45 H45A 109.5 . . ?
C44 C45 H45B 109.5 . . ?
C44 C45 H45C 109.5 . . ?
H45A C45 H45B 109.5 . . ?
H45A C45 H45C 109.5 . . ?
H45B C45 H45C 109.5 . . ?
C38 C46 H46A 109.5 . . ?
C38 C46 H46B 109.5 . . ?
C38 C46 H46C 109.5 . . ?
H46A C46 H46B 109.5 . . ?
H46A C46 H46C 109.5 . . ?
H46B C46 H46C 109.5 . . ?
Cl1 C47 Cl3 111.28(16) . . ?
Cl1 C47 H47A 109.4 . . ?
Cl1 C47 H47B 109.4 . . ?
Cl3 C47 H47A 109.4 . . ?
Cl3 C47 H47B 109.4 . . ?
H47A C47 H47B 108.0 . . ?
Cl2 C48 Cl4 111.72(16) . . ?
Cl2 C48 H48A 109.3 . . ?
Cl2 C48 H48B 109.3 . . ?
Cl4 C48 H48A 109.3 . . ?
Cl4 C48 H48B 109.3 . . ?
H48A C48 H48B 107.9 . . ?

loop_
_geom_bond_atom_site_label_1
_geom_bond_atom_site_label_2
_geom_bond_distance
_geom_bond_site_symmetry_2
_geom_bond_publ_flag
Cl1 C47 1.765(3) . ?
Cl2 C48 1.756(3) . ?
Cl3 C47 1.750(3) . ?
Cl4 C48 1.759(3) . ?
O1 C18 1.393(3) . ?
O1 C29 1.386(3) . ?
F1 B1 1.392(4) . ?
F2 B1 1.392(4) . ?
F3 B2 1.402(4) . ?
F4 B2 1.397(4) . ?
N1 B1 1.550(4) . ?
N1 C1 1.344(3) . ?
N1 C4 1.403(3) . ?
N2 B1 1.534(4) . ?
N2 C6 1.398(3) . ?
N2 C9 1.359(3) . ?
N3 B2 1.541(4) . ?
N3 C30 1.354(3) . ?
N3 C33 1.401(3) . ?
N4 B2 1.529(4) . ?
N4 C35 1.403(3) . ?
N4 C38 1.346(3) . ?
C1 C2 1.407(4) . ?
C1 C10 1.492(4) . ?
C2 C3 1.382(3) . ?
C2 C11 1.505(3) . ?
C3 C4 1.420(3) . ?
C3 C13 1.502(4) . ?
C4 C5 1.390(3) . ?
C5 C6 1.405(3) . ?
C5 C19 1.484(3) . ?
C6 C7 1.418(3) . ?
C7 C8 1.389(3) . ?
C7 C14 1.505(4) . ?
C8 C9 1.401(4) . ?
C8 C15 1.494(3) . ?
C9 C17 1.494(4) . ?
C10 H10A 0.980 . ?
C10 H10B 0.980 . ?
C10 H10C 0.980 . ?
C11 H11A 0.990 . ?
C11 H11B 0.990 . ?
C11 C12 1.521(4) . ?
C12 H12A 0.980 . ?
C12 H12B 0.980 . ?
C12 H12C 0.980 . ?
C13 H13A 0.980 . ?
C13 H13B 0.980 . ?
C13 H13C 0.980 . ?
C14 H14A 0.980 . ?
C14 H14B 0.980 . ?
C14 H14C 0.980 . ?
C15 H15A 0.990 . ?
C15 H15B 0.990 . ?
C15 C16 1.524(4) . ?
C16 H16A 0.980 . ?
C16 H16B 0.980 . ?
C16 H16C 0.980 . ?
C17 H17A 0.980 . ?
C17 H17B 0.980 . ?
C17 H17C 0.980 . ?
C18 C19 1.384(4) . ?
C18 C23 1.400(3) . ?
C19 C20 1.391(4) . ?
C20 H20A 0.950 . ?
C20 C21 1.392(4) . ?
C21 H21A 0.950 . ?
C21 C22 1.377(4) . ?
C22 H22A 0.950 . ?
C22 C23 1.397(4) . ?
C23 C24 1.438(4) . ?
C24 C25 1.396(4) . ?
C24 C29 1.404(3) . ?
C25 H25A 0.950 . ?
C25 C26 1.376(4) . ?
C26 H26A 0.950 . ?
C26 C27 1.395(3) . ?
C27 H27A 0.950 . ?
C27 C28 1.396(4) . ?
C28 C29 1.381(4) . ?
C28 C34 1.495(3) . ?
C30 C31 1.410(3) . ?
C30 C39 1.495(3) . ?
C31 C32 1.394(3) . ?
C31 C40 1.500(3) . ?
C32 C33 1.420(3) . ?
C32 C42 1.504(3) . ?
C33 C34 1.403(3) . ?
C34 C35 1.383(3) . ?
C35 C36 1.437(3) . ?
C36 C37 1.382(3) . ?
C36 C43 1.494(3) . ?
C37 C38 1.414(3) . ?
C37 C44 1.504(3) . ?
C38 C46 1.497(3) . ?
C39 H39A 0.980 . ?
C39 H39B 0.980 . ?
C39 H39C 0.980 . ?
C40 H40A 0.990 . ?
C40 H40B 0.990 . ?
C40 C41 1.530(4) . ?
C41 H41A 0.980 . ?
C41 H41B 0.980 . ?
C41 H41C 0.980 . ?
C42 H42A 0.980 . ?
C42 H42B 0.980 . ?
C42 H42C 0.980 . ?
C43 H43A 0.980 . ?
C43 H43B 0.980 . ?
C43 H43C 0.980 . ?
C44 H44A 0.990 . ?
C44 H44B 0.990 . ?
C44 C45 1.516(4) . ?
C45 H45A 0.980 . ?
C45 H45B 0.980 . ?
C45 H45C 0.980 . ?
C46 H46A 0.980 . ?
C46 H46B 0.980 . ?
C46 H46C 0.980 . ?
C47 H47A 0.990 . ?
C47 H47B 0.990 . ?
C48 H48A 0.990 . ?
C48 H48B 0.990 . ?

loop_
_geom_torsion_atom_site_label_1
_geom_torsion_atom_site_label_2
_geom_torsion_atom_site_label_3
_geom_torsion_atom_site_label_4
_geom_torsion
_geom_torsion_site_symmetry_1
_geom_torsion_site_symmetry_2
_geom_torsion_site_symmetry_3
_geom_torsion_site_symmetry_4
_geom_torsion_publ_flag
C6 N2 B1 F1 -121.7(3) . . . . ?
C6 N2 B1 F2 117.2(3) . . . . ?
C6 N2 B1 N1 -1.9(4) . . . . ?
C9 N2 B1 F1 60.7(4) . . . . ?
C9 N2 B1 F2 -60.4(4) . . . . ?
C9 N2 B1 N1 -179.5(2) . . . . ?
C1 N1 B1 F1 -60.4(4) . . . . ?
C1 N1 B1 F2 60.0(4) . . . . ?
C1 N1 B1 N2 179.1(2) . . . . ?
C4 N1 B1 F1 120.0(3) . . . . ?
C4 N1 B1 F2 -119.7(3) . . . . ?
C4 N1 B1 N2 -0.6(4) . . . . ?
C35 N4 B2 F3 -122.4(3) . . . . ?
C35 N4 B2 F4 118.2(3) . . . . ?
C35 N4 B2 N3 -2.1(4) . . . . ?
C38 N4 B2 F3 58.4(4) . . . . ?
C38 N4 B2 F4 -61.0(4) . . . . ?
C38 N4 B2 N3 178.7(2) . . . . ?
C30 N3 B2 F3 -58.6(4) . . . . ?
C30 N3 B2 F4 60.0(4) . . . . ?
C30 N3 B2 N4 -178.8(2) . . . . ?
C33 N3 B2 F3 121.3(3) . . . . ?
C33 N3 B2 F4 -120.1(3) . . . . ?
C33 N3 B2 N4 1.1(4) . . . . ?
B1 N1 C1 C2 -179.1(3) . . . . ?
B1 N1 C1 C10 2.6(4) . . . . ?
C4 N1 C1 C2 0.7(3) . . . . ?
C4 N1 C1 C10 -177.7(3) . . . . ?
N1 C1 C2 C3 -1.5(3) . . . . ?
N1 C1 C2 C11 178.3(3) . . . . ?
C10 C1 C2 C3 176.7(3) . . . . ?
C10 C1 C2 C11 -3.5(5) . . . . ?
C1 C2 C3 C4 1.7(3) . . . . ?
C1 C2 C3 C13 -177.2(3) . . . . ?
C11 C2 C3 C4 -178.0(3) . . . . ?
C11 C2 C3 C13 3.1(5) . . . . ?
B1 N1 C4 C3 -179.9(3) . . . . ?
B1 N1 C4 C5 1.8(4) . . . . ?
C1 N1 C4 C3 0.4(3) . . . . ?
C1 N1 C4 C5 -178.0(3) . . . . ?
C2 C3 C4 N1 -1.3(3) . . . . ?
C2 C3 C4 C5 176.8(3) . . . . ?
C13 C3 C4 N1 177.5(3) . . . . ?
C13 C3 C4 C5 -4.4(5) . . . . ?
N1 C4 C5 C6 -0.6(4) . . . . ?
N1 C4 C5 C19 177.2(2) . . . . ?
C3 C4 C5 C6 -178.5(3) . . . . ?
C3 C4 C5 C19 -0.7(5) . . . . ?
B1 N2 C6 C5 3.1(4) . . . . ?
B1 N2 C6 C7 -177.6(3) . . . . ?
C9 N2 C6 C5 -178.9(2) . . . . ?
C9 N2 C6 C7 0.4(3) . . . . ?
C4 C5 C6 N2 -1.7(4) . . . . ?
C4 C5 C6 C7 179.1(3) . . . . ?
C19 C5 C6 N2 -179.6(2) . . . . ?
C19 C5 C6 C7 1.3(4) . . . . ?
N2 C6 C7 C8 0.2(3) . . . . ?
N2 C6 C7 C14 -178.7(3) . . . . ?
C5 C6 C7 C8 179.4(3) . . . . ?
C5 C6 C7 C14 0.6(5) . . . . ?
C6 C7 C8 C9 -0.7(3) . . . . ?
C6 C7 C8 C15 177.3(3) . . . . ?
C14 C7 C8 C9 178.2(3) . . . . ?
C14 C7 C8 C15 -3.9(5) . . . . ?
B1 N2 C9 C8 177.1(3) . . . . ?
B1 N2 C9 C17 -5.0(4) . . . . ?
C6 N2 C9 C8 -0.8(3) . . . . ?
C6 N2 C9 C17 177.0(3) . . . . ?
C7 C8 C9 N2 1.0(3) . . . . ?
C7 C8 C9 C17 -176.7(3) . . . . ?
C15 C8 C9 N2 -177.0(2) . . . . ?
C15 C8 C9 C17 5.3(5) . . . . ?
C1 C2 C11 C12 101.3(3) . . . . ?
C3 C2 C11 C12 -79.0(4) . . . . ?
C7 C8 C15 C16 -86.8(4) . . . . ?
C9 C8 C15 C16 90.7(3) . . . . ?
C29 O1 C18 C23 -0.2(2) . . . . ?
C29 O1 C18 C19 178.6(2) . . . . ?
C22 C23 C18 O1 178.4(2) . . . . ?
C22 C23 C18 C19 -0.5(3) . . . . ?
C24 C23 C18 O1 -0.2(3) . . . . ?
C24 C23 C18 C19 -179.1(2) . . . . ?
O1 C18 C19 C5 1.0(4) . . . . ?
O1 C18 C19 C20 -177.8(2) . . . . ?
C23 C18 C19 C5 179.7(2) . . . . ?
C23 C18 C19 C20 1.0(3) . . . . ?
C4 C5 C19 C18 86.4(3) . . . . ?
C4 C5 C19 C20 -94.9(3) . . . . ?
C6 C5 C19 C18 -95.7(3) . . . . ?
C6 C5 C19 C20 83.0(3) . . . . ?
C5 C19 C20 C21 -179.6(2) . . . . ?
C18 C19 C20 C21 -0.8(3) . . . . ?
C19 C20 C21 C22 0.2(4) . . . . ?
C20 C21 C22 C23 0.3(4) . . . . ?
C18 C23 C22 C21 -0.2(3) . . . . ?
C24 C23 C22 C21 177.9(3) . . . . ?
C18 C23 C24 C25 -179.8(3) . . . . ?
C18 C23 C24 C29 0.5(3) . . . . ?
C22 C23 C24 C25 1.9(5) . . . . ?
C22 C23 C24 C29 -177.7(3) . . . . ?
C23 C24 C25 C26 -178.5(3) . . . . ?
C29 C24 C25 C26 1.1(3) . . . . ?
C24 C25 C26 C27 -0.9(4) . . . . ?
C25 C26 C27 C28 0.4(4) . . . . ?
C26 C27 C28 C29 0.0(3) . . . . ?
C26 C27 C28 C34 179.5(2) . . . . ?
C27 C28 C29 O1 179.8(2) . . . . ?
C27 C28 C29 C24 0.3(3) . . . . ?
C34 C28 C29 O1 0.3(4) . . . . ?
C34 C28 C29 C24 -179.2(2) . . . . ?
C18 O1 C29 C24 0.5(2) . . . . ?
C18 O1 C29 C28 -179.0(2) . . . . ?
C23 C24 C29 O1 -0.7(3) . . . . ?
C23 C24 C29 C28 178.9(2) . . . . ?
C25 C24 C29 O1 179.60(19) . . . . ?
C25 C24 C29 C28 -0.8(4) . . . . ?
B2 N3 C30 C31 -179.9(3) . . . . ?
B2 N3 C30 C39 -0.5(4) . . . . ?
C33 N3 C30 C31 0.2(3) . . . . ?
C33 N3 C30 C39 179.6(3) . . . . ?
N3 C30 C31 C32 -0.3(3) . . . . ?
N3 C30 C31 C40 178.2(3) . . . . ?
C39 C30 C31 C32 -179.7(3) . . . . ?
C39 C30 C31 C40 -1.1(5) . . . . ?
C30 C31 C32 C33 0.4(3) . . . . ?
C30 C31 C32 C42 -176.9(3) . . . . ?
C40 C31 C32 C33 -178.2(3) . . . . ?
C40 C31 C32 C42 4.6(5) . . . . ?
B2 N3 C33 C32 -179.9(3) . . . . ?
B2 N3 C33 C34 0.7(4) . . . . ?
C30 N3 C33 C32 0.0(3) . . . . ?
C30 N3 C33 C34 -179.4(2) . . . . ?
C31 C32 C33 N3 -0.2(3) . . . . ?
C31 C32 C33 C34 179.1(3) . . . . ?
C42 C32 C33 N3 176.9(3) . . . . ?
C42 C32 C33 C34 -3.8(5) . . . . ?
N3 C33 C34 C28 175.2(2) . . . . ?
N3 C33 C34 C35 -1.7(4) . . . . ?
C32 C33 C34 C28 -4.0(5) . . . . ?
C32 C33 C34 C35 179.0(3) . . . . ?
C27 C28 C34 C33 -86.7(3) . . . . ?
C27 C28 C34 C35 90.3(3) . . . . ?
C29 C28 C34 C33 92.7(3) . . . . ?
C29 C28 C34 C35 -90.2(3) . . . . ?
C28 C34 C35 N4 -176.2(2) . . . . ?
C28 C34 C35 C36 4.0(5) . . . . ?
C33 C34 C35 N4 0.7(4) . . . . ?
C33 C34 C35 C36 -179.0(3) . . . . ?
B2 N4 C35 C34 1.4(4) . . . . ?
B2 N4 C35 C36 -178.8(3) . . . . ?
C38 N4 C35 C34 -179.3(3) . . . . ?
C38 N4 C35 C36 0.5(3) . . . . ?
N4 C35 C36 C37 -0.1(3) . . . . ?
N4 C35 C36 C43 -176.3(3) . . . . ?
C34 C35 C36 C37 179.6(3) . . . . ?
C34 C35 C36 C43 3.4(5) . . . . ?
C35 C36 C37 C38 -0.2(3) . . . . ?
C35 C36 C37 C44 -177.4(3) . . . . ?
C43 C36 C37 C38 176.0(3) . . . . ?
C43 C36 C37 C44 -1.1(5) . . . . ?
B2 N4 C38 C37 178.7(3) . . . . ?
B2 N4 C38 C46 -2.0(4) . . . . ?
C35 N4 C38 C37 -0.6(3) . . . . ?
C35 N4 C38 C46 178.7(3) . . . . ?
C36 C37 C38 N4 0.6(3) . . . . ?
C36 C37 C38 C46 -178.7(3) . . . . ?
C44 C37 C38 N4 177.8(3) . . . . ?
C44 C37 C38 C46 -1.5(5) . . . . ?
C30 C31 C40 C41 -86.7(3) . . . . ?
C32 C31 C40 C41 91.5(4) . . . . ?
C36 C37 C44 C45 84.2(4) . . . . ?
C38 C37 C44 C45 -92.5(3) . . . . ?
